data_7059235
loop_
_publ_author_name
'Yadav, Reena'
'Singh, Suryabhan'
'Trivedi, Manoj'
'Kociok-K\"ohn, Gabriele'
'Rath, Nigam P.'
'K\"ohn, Randolf D.'
'Muddassir, Mohd.'
'Kumar, Abhinav'

_publ_section_title
;
 New main-group ferrocenyldithiocarbamates and conversion to ferrocene
 oxazolidine-2-thione and -2-one
;
_journal_issue 8
_journal_name_full 'New Journal of Chemistry'
_journal_page_first 3268
_journal_page_last 3277
_journal_paper_doi 10.1039/C9NJ06139H
_journal_volume 44
_journal_year 2020
_chemical_formula_moiety 'C84 H96 Bi2 Fe6 N6 O6 S12'
_chemical_formula_sum 'C84 H96 Bi2 Fe6 N6 O6 S12'
_chemical_formula_weight 2423.44
_space_group_crystal_system triclinic
_space_group_IT_number 2
_space_group_name_Hall '-P 1'
_space_group_name_H-M_alt 'P -1'
_atom_sites_solution_hydrogens mixed
_audit_creation_method SHELXL-2018/3
_audit_update_record
;
2019-12-10 deposited with the CCDC.	2020-01-23 downloaded from the CCDC.
;
_cell_angle_alpha 104.531(3)
_cell_angle_beta 98.067(2)
_cell_angle_gamma 101.727(3)
_cell_formula_units_Z 1
_cell_length_a 7.4655(2)
_cell_length_b 17.0134(7)
_cell_length_c 19.1135(6)
_cell_measurement_reflns_used 8950
_cell_measurement_temperature 150(2)
_cell_measurement_theta_max 28.7180
_cell_measurement_theta_min 3.8500
_cell_volume 2253.60(14)
_computing_cell_refinement
;
CrysAlisPro, Agilent Technologies,
Version 1.171.37.33 (release 27-03-2014 CrysAlis171 .NET)
(compiled Mar 27 2014,17:12:48)
;
_computing_data_collection
;
CrysAlisPro, Agilent Technologies,
Version 1.171.37.33 (release 27-03-2014 CrysAlis171 .NET)
(compiled Mar 27 2014,17:12:48)
;
_computing_data_reduction
;
CrysAlisPro, Agilent Technologies,
Version 1.171.37.33 (release 27-03-2014 CrysAlis171 .NET)
(compiled Mar 27 2014,17:12:48)
;
_computing_molecular_graphics 'ORTEP3 for Windows - Farrugia, L. J. J. Appl. Crystallogr. 1997, 30, 565'
_computing_publication_material
;
 'WinGX publication routines, Farrugia, 
 L. J., J. Appl. Crystallogr., 1999, 32, 837-838
;
_computing_structure_refinement
;
 SHELXL-2018/3 (Sheldrick, 2018)
 Sheldrick GM (2008) Acta Crystallogr A64:112--122 and 
 C. B. H\"ubschle, G. M. Sheldrick and B. Dittrich
 ShelXle: a Qt graphical user interface for SHELXL
 J. Appl. Cryst., 44, (2011) 1281-1284.
;
_computing_structure_solution
; 
 SIR97- Altomare A., Burla M.C., Camalli M., Cascarano G.L., Giacovazzo C. , 
 Guagliardi A., Moliterni A.G.G., Polidori G.,Spagna R. 
 (1999) J. Appl. Cryst. 32, 115-119
;
_diffrn_ambient_temperature 150(2)
_diffrn_detector 'CCD plate'
_diffrn_detector_area_resol_mean 8.0734
_diffrn_detector_type EosS2
_diffrn_measured_fraction_theta_full 0.998
_diffrn_measured_fraction_theta_max 0.837
_diffrn_measurement_device 'four-circle diffractometer'
_diffrn_measurement_device_type 'New Xcalibur, EosS2'
_diffrn_measurement_method '\w scans'
_diffrn_radiation_monochromator graphite
_diffrn_radiation_type MoK\a
_diffrn_radiation_wavelength 0.71073
_diffrn_reflns_av_R_equivalents 0.0320
_diffrn_reflns_av_unetI/netI 0.0536
_diffrn_reflns_Laue_measured_fraction_full 0.998
_diffrn_reflns_Laue_measured_fraction_max 0.837
_diffrn_reflns_limit_h_max 10
_diffrn_reflns_limit_h_min -9
_diffrn_reflns_limit_k_max 22
_diffrn_reflns_limit_k_min -21
_diffrn_reflns_limit_l_max 26
_diffrn_reflns_limit_l_min -25
_diffrn_reflns_number 20201
_diffrn_reflns_point_group_measured_fraction_full 0.998
_diffrn_reflns_point_group_measured_fraction_max 0.837
_diffrn_reflns_theta_full 25.242
_diffrn_reflns_theta_max 29.254
_diffrn_reflns_theta_min 3.264
_exptl_absorpt_coefficient_mu 5.159
_exptl_absorpt_correction_T_max 1.00000
_exptl_absorpt_correction_T_min 0.91058
_exptl_absorpt_correction_type multi-scan
_exptl_absorpt_process_details
;
CrysAlisPro, Agilent Technologies,
Version 1.171.37.33 (release 27-03-2014 CrysAlis171 .NET)
(compiled Mar 27 2014,17:12:48)
 Empirical absorption correction using spherical harmonics,
 implemented in SCALE3 ABSPACK scaling algorithm.
;
_exptl_crystal_colour 'translucent light yellow'
_exptl_crystal_density_diffrn 1.786
_exptl_crystal_description irregular
_exptl_crystal_F_000 1204
_exptl_crystal_size_max 0.300
_exptl_crystal_size_mid 0.200
_exptl_crystal_size_min 0.200
_refine_diff_density_max 1.758
_refine_diff_density_min -0.734
_refine_diff_density_rms 0.126
_refine_ls_extinction_method none
_refine_ls_goodness_of_fit_ref 1.038
_refine_ls_hydrogen_treatment mixed
_refine_ls_matrix_type full
_refine_ls_number_parameters 607
_refine_ls_number_reflns 10283
_refine_ls_number_restraints 123
_refine_ls_restrained_S_all 1.037
_refine_ls_R_factor_all 0.0413
_refine_ls_R_factor_gt 0.0321
_refine_ls_shift/su_max 0.002
_refine_ls_shift/su_mean 0.000
_refine_ls_structure_factor_coef Fsqd
_refine_ls_weighting_details 'w=1/[\s^2^(Fo^2^)+(0.0233P)^2^+0.2359P] where P=(Fo^2^+2Fc^2^)/3'
_refine_ls_weighting_scheme calc
_refine_ls_wR_factor_gt 0.0611
_refine_ls_wR_factor_ref 0.0643
_reflns_Friedel_coverage 0.000
_reflns_number_gt 9047
_reflns_number_total 10283
_reflns_threshold_expression 'I > 2\s(I)'
_cod_data_source_file c9nj06139h3.cif
_cod_data_source_block e14gkk3
_cod_depositor_comments
;Adding full bibliography for 7059233--7059237.cif.

 Adding full bibliography for 7059233--7059237.cif.
;
_cod_database_code 7059235
_shelx_shelxl_version_number 2018/3
_shelx_space_group_comment
;
The symmetry employed for this shelxl refinement is uniquely defined
by the following loop, which should always be used as a source of
symmetry information in preference to the above space-group names.
They are only intended as comments.
;
_shelx_estimated_absorpt_t_min 0.307
_shelx_estimated_absorpt_t_max 0.425

loop_
_space_group_symop_operation_xyz
'x, y, z'
'-x, -y, -z'

loop_
_atom_site_label
_atom_site_type_symbol
_atom_site_fract_x
_atom_site_fract_y
_atom_site_fract_z
_atom_site_U_iso_or_equiv
_atom_site_adp_type
_atom_site_occupancy
_atom_site_site_symmetry_order
_atom_site_calc_flag
_atom_site_refinement_flags_posn
_atom_site_refinement_flags_adp
_atom_site_refinement_flags_occupancy
_atom_site_disorder_assembly
_atom_site_disorder_group
Bi Bi 0.41375(2) 0.39787(2) 0.42539(2) 0.01396(4) Uani 1 1 d . . . . .
Fe1 Fe 0.11415(7) 0.17216(4) 0.01937(3) 0.01605(12) Uani 1 1 d . . . . .
Fe2 Fe 0.60052(7) 0.04378(4) 0.24941(3) 0.01637(12) Uani 1 1 d . . . . .
Fe3 Fe 0.36709(7) 0.63025(4) 0.14691(3) 0.02273(14) Uani 1 1 d . . . . .
S1 S 0.05113(12) 0.38539(7) 0.35744(5) 0.0198(2) Uani 1 1 d . . . . .
S2 S 0.35250(12) 0.35055(7) 0.27736(5) 0.0183(2) Uani 1 1 d . . . . .
S3 S 0.27797(12) 0.24118(6) 0.42810(5) 0.0187(2) Uani 1 1 d . . . . .
S4 S 0.66972(12) 0.29631(6) 0.41010(5) 0.0202(2) Uani 1 1 d . . . . .
S5 S 0.41120(12) 0.57507(6) 0.40664(5) 0.0175(2) Uani 1 1 d . . . . .
S6 S 0.78006(12) 0.54062(7) 0.44744(5) 0.0202(2) Uani 1 1 d . . . . .
N1 N 0.0085(4) 0.34589(19) 0.21196(16) 0.0141(6) Uani 1 1 d . . . . .
N2 N 0.5252(4) 0.1487(2) 0.42911(16) 0.0170(7) Uani 1 1 d . . . . .
N3 N 0.7142(4) 0.6292(2) 0.35464(16) 0.0168(7) Uani 1 1 d . . . . .
O1 O -0.2051(5) 0.4419(3) 0.1368(2) 0.0577(12) Uani 1 1 d D . . . .
H1B H -0.271(6) 0.475(3) 0.131(3) 0.069 Uiso 1 1 d D U . . .
O2 O 0.5334(4) 0.1090(2) 0.56970(17) 0.0340(8) Uani 1 1 d D . . . .
H2B H 0.613(6) 0.157(2) 0.579(3) 0.066(19) Uiso 1 1 d D . . . .
O3 O 1.2225(3) 0.7323(2) 0.39781(17) 0.0267(7) Uani 1 1 d D . . . .
H3B H 1.255(6) 0.6879(18) 0.399(3) 0.039(14) Uiso 1 1 d D . . . .
C1 C 0.174(3) 0.2274(15) -0.0588(12) 0.036(4) Uani 0.428(14) 1 d . U P A 1
H1 H 0.102637 0.259557 -0.079092 0.043 Uiso 0.428(14) 1 calc R U P A 1
C2 C 0.317(3) 0.2587(10) 0.0021(11) 0.033(4) Uani 0.428(14) 1 d . U P A 1
H2 H 0.360077 0.315687 0.030831 0.040 Uiso 0.428(14) 1 calc R U P A 1
C3 C 0.3879(18) 0.1917(13) 0.0148(8) 0.026(3) Uani 0.428(14) 1 d . U P A 1
H3 H 0.486093 0.194919 0.053685 0.031 Uiso 0.428(14) 1 calc R U P A 1
C4 C 0.285(2) 0.1191(10) -0.0413(11) 0.030(4) Uani 0.428(14) 1 d . U P A 1
H4 H 0.303870 0.064429 -0.047772 0.036 Uiso 0.428(14) 1 calc R U P A 1
C5 C 0.150(2) 0.1413(16) -0.0861(11) 0.039(5) Uani 0.428(14) 1 d . U P A 1
H5 H 0.059298 0.104442 -0.127335 0.047 Uiso 0.428(14) 1 calc R U P A 1
C1A C 0.2364(18) 0.2623(7) -0.0257(7) 0.023(2) Uani 0.572(14) 1 d . U P A 2
H1A H 0.218346 0.317312 -0.017815 0.028 Uiso 0.572(14) 1 calc R U P A 2
C2A C 0.3758(13) 0.2389(10) 0.0176(6) 0.029(3) Uani 0.572(14) 1 d . U P A 2
H2A H 0.466591 0.274861 0.059199 0.034 Uiso 0.572(14) 1 calc R U P A 2
C3A C 0.3536(19) 0.1511(10) -0.0135(8) 0.032(3) Uani 0.572(14) 1 d . U P A 2
H3A H 0.427043 0.117788 0.003976 0.038 Uiso 0.572(14) 1 calc R U P A 2
C4A C 0.203(2) 0.1225(7) -0.0748(8) 0.027(3) Uani 0.572(14) 1 d . U P A 2
H4A H 0.157944 0.066565 -0.105927 0.032 Uiso 0.572(14) 1 calc R U P A 2
C5A C 0.1293(14) 0.1911(9) -0.0820(6) 0.023(3) Uani 0.572(14) 1 d . U P A 2
H5A H 0.026428 0.189304 -0.118310 0.028 Uiso 0.572(14) 1 calc R U P A 2
C6 C 0.1006(5) 0.1724(3) 0.1255(2) 0.0200(8) Uani 1 1 d . . . . .
H6 H 0.202686 0.185206 0.165707 0.024 Uiso 1 1 calc R U . . .
C7 C 0.0133(5) 0.0920(3) 0.0770(2) 0.0224(9) Uani 1 1 d . . . . .
H7 H 0.047243 0.041517 0.078458 0.027 Uiso 1 1 calc R U . . .
C8 C -0.1338(5) 0.0996(3) 0.0257(2) 0.0227(9) Uani 1 1 d . . . . .
H8 H -0.215557 0.055164 -0.013300 0.027 Uiso 1 1 calc R U . . .
C9 C -0.1380(5) 0.1851(3) 0.0427(2) 0.0188(8) Uani 1 1 d . . . . .
H9 H -0.224189 0.207772 0.017510 0.023 Uiso 1 1 calc R U . . .
C10 C 0.0103(5) 0.2312(2) 0.10429(19) 0.0156(8) Uani 1 1 d . . . . .
C11 C 0.0656(5) 0.3240(2) 0.14021(19) 0.0168(8) Uani 1 1 d . . . . .
H11A H 0.202783 0.344529 0.147594 0.020 Uiso 1 1 calc R U . . .
H11B H 0.006783 0.352216 0.107250 0.020 Uiso 1 1 calc R U . . .
C12 C -0.1910(5) 0.3457(3) 0.2082(2) 0.0198(8) Uani 1 1 d . . . . .
H12A H -0.230632 0.331783 0.251877 0.024 Uiso 1 1 calc R U . . .
H12B H -0.266568 0.301463 0.163686 0.024 Uiso 1 1 calc R U . . .
C13 C -0.2287(6) 0.4280(3) 0.2056(2) 0.0314(10) Uani 1 1 d . . . . .
H13A H -0.357901 0.428142 0.212137 0.038 Uiso 1 1 calc R U . . .
H13B H -0.141825 0.473669 0.246372 0.038 Uiso 1 1 calc R U . . .
C14 C 0.1234(5) 0.3599(2) 0.2759(2) 0.0165(8) Uani 1 1 d . . . . .
C15 C 0.3184(5) -0.0002(3) 0.2147(3) 0.0345(12) Uani 1 1 d . . . . .
H15 H 0.239214 -0.038766 0.232360 0.041 Uiso 1 1 calc R U . . .
C16 C 0.3648(5) 0.0881(3) 0.2435(2) 0.0314(11) Uani 1 1 d . . . . .
H16 H 0.321715 0.119279 0.283401 0.038 Uiso 1 1 calc R U . . .
C17 C 0.4855(6) 0.1213(3) 0.2026(3) 0.0355(12) Uani 1 1 d . . . . .
H17 H 0.540377 0.179073 0.210356 0.043 Uiso 1 1 calc R U . . .
C18 C 0.5118(6) 0.0537(4) 0.1475(2) 0.0390(13) Uani 1 1 d . . . . .
H18 H 0.585593 0.058083 0.111398 0.047 Uiso 1 1 calc R U . . .
C19 C 0.4085(6) -0.0212(3) 0.1562(2) 0.0379(12) Uani 1 1 d . . . . .
H19 H 0.401497 -0.076363 0.127190 0.045 Uiso 1 1 calc R U . . .
C20 C 0.8558(5) 0.1128(3) 0.3117(2) 0.0271(10) Uani 1 1 d . . . . .
H20 H 0.909174 0.170521 0.318481 0.033 Uiso 1 1 calc R U . . .
C21 C 0.8750(5) 0.0453(3) 0.2553(2) 0.0317(11) Uani 1 1 d . . . . .
H21 H 0.943178 0.049722 0.217434 0.038 Uiso 1 1 calc R U . . .
C22 C 0.7749(5) -0.0305(3) 0.2647(2) 0.0282(10) Uani 1 1 d . . . . .
H22 H 0.764638 -0.085486 0.234532 0.034 Uiso 1 1 calc R U . . .
C23 C 0.6927(5) -0.0094(3) 0.3275(2) 0.0225(9) Uani 1 1 d . . . . .
H23 H 0.617960 -0.047982 0.346573 0.027 Uiso 1 1 calc R U . . .
C24 C 0.7418(5) 0.0793(3) 0.3568(2) 0.0187(8) Uani 1 1 d . . . . .
C25 C 0.7093(5) 0.1295(3) 0.4283(2) 0.0210(8) Uani 1 1 d . . . . .
H25A H 0.730140 0.099006 0.465370 0.025 Uiso 1 1 calc R U . . .
H25B H 0.805798 0.183311 0.445064 0.025 Uiso 1 1 calc R U . . .
C26 C 0.3788(5) 0.0844(3) 0.4417(2) 0.0246(9) Uani 1 1 d . . . . .
H26A H 0.407659 0.029100 0.425896 0.030 Uiso 1 1 calc R U . . .
H26B H 0.257408 0.081198 0.411172 0.030 Uiso 1 1 calc R U . . .
C27 C 0.3632(6) 0.1035(3) 0.5221(2) 0.0315(11) Uani 1 1 d . . . . .
H27A H 0.327160 0.157264 0.536953 0.038 Uiso 1 1 calc R U . . .
H27B H 0.263233 0.059019 0.528029 0.038 Uiso 1 1 calc R U . . .
C28 C 0.4976(5) 0.2213(2) 0.42340(19) 0.0175(8) Uani 1 1 d . . . . .
C29 C 0.1583(18) 0.6841(10) 0.1828(8) 0.032(4) Uani 0.428(14) 1 d G U P A 1
H29 H 0.101235 0.676310 0.222779 0.039 Uiso 0.428(14) 1 calc R U P A 1
C30 C 0.3141(18) 0.7499(8) 0.1866(6) 0.034(4) Uani 0.428(14) 1 d G U P A 1
H30 H 0.379586 0.793778 0.229562 0.041 Uiso 0.428(14) 1 calc R U P A 1
C31 C 0.355(2) 0.7385(11) 0.1149(8) 0.024(3) Uani 0.428(14) 1 d G U P A 1
H31 H 0.452331 0.773448 0.101448 0.029 Uiso 0.428(14) 1 calc R U P A 1
C32 C 0.224(3) 0.6657(13) 0.0668(6) 0.041(7) Uani 0.428(14) 1 d G U P A 1
H32 H 0.218939 0.643415 0.015486 0.049 Uiso 0.428(14) 1 calc R U P A 1
C33 C 0.1027(19) 0.6321(9) 0.1087(9) 0.043(4) Uani 0.428(14) 1 d G U P A 1
H33 H 0.001950 0.583380 0.090472 0.051 Uiso 0.428(14) 1 calc R U P A 1
C29A C 0.2520(16) 0.7240(7) 0.1872(4) 0.038(3) Uani 0.572(14) 1 d G U P A 2
H29A H 0.286018 0.760167 0.236238 0.046 Uiso 0.572(14) 1 calc R U P A 2
C30A C 0.3319(19) 0.7372(8) 0.1266(7) 0.043(4) Uani 0.572(14) 1 d G U P A 2
H30A H 0.428798 0.783780 0.128047 0.051 Uiso 0.572(14) 1 calc R U P A 2
C31A C 0.242(2) 0.6686(10) 0.0636(5) 0.041(6) Uani 0.572(14) 1 d G U P A 2
H31A H 0.267403 0.661197 0.015380 0.049 Uiso 0.572(14) 1 calc R U P A 2
C32A C 0.1058(15) 0.6130(7) 0.0851(5) 0.036(3) Uani 0.572(14) 1 d G U P A 2
H32A H 0.024875 0.561822 0.053939 0.043 Uiso 0.572(14) 1 calc R U P A 2
C33A C 0.1122(12) 0.6472(7) 0.1615(5) 0.028(2) Uani 0.572(14) 1 d G U P A 2
H33A H 0.036380 0.622989 0.190437 0.034 Uiso 0.572(14) 1 calc R U P A 2
C34 C 0.6434(5) 0.6349(3) 0.1709(2) 0.0218(9) Uani 1 1 d . . . . .
H34 H 0.744437 0.681331 0.175772 0.026 Uiso 1 1 calc R U . . .
C35 C 0.5537(5) 0.5709(3) 0.1048(2) 0.0274(10) Uani 1 1 d . . . . .
H35 H 0.584085 0.567082 0.057679 0.033 Uiso 1 1 calc R U . . .
C36 C 0.4098(6) 0.5129(3) 0.1211(2) 0.0299(10) Uani 1 1 d . . . . .
H36 H 0.328020 0.463943 0.086942 0.036 Uiso 1 1 calc R U . . .
C37 C 0.4109(5) 0.5417(3) 0.1974(2) 0.0240(9) Uani 1 1 d . . . . .
H37 H 0.329273 0.515163 0.223110 0.029 Uiso 1 1 calc R U . . .
C38 C 0.5546(5) 0.6172(3) 0.2293(2) 0.0187(8) Uani 1 1 d . . . . .
C39 C 0.6029(5) 0.6680(3) 0.3085(2) 0.0207(9) Uani 1 1 d . . . . .
H39A H 0.675438 0.725221 0.312905 0.025 Uiso 1 1 calc R U . . .
H39B H 0.486695 0.672644 0.326725 0.025 Uiso 1 1 calc R U . . .
C40 C 0.9118(5) 0.6406(3) 0.3482(2) 0.0209(9) Uani 1 1 d . . . . .
H40A H 0.925009 0.647814 0.299235 0.025 Uiso 1 1 calc R U . . .
H40B H 0.953744 0.590110 0.352438 0.025 Uiso 1 1 calc R U . . .
C41 C 1.0335(5) 0.7172(3) 0.4086(2) 0.0239(9) Uani 1 1 d . . . . .
H41A H 0.984574 0.766842 0.407337 0.029 Uiso 1 1 calc R U . . .
H41B H 1.029956 0.707810 0.457455 0.029 Uiso 1 1 calc R U . . .
C42 C 0.6424(5) 0.5863(2) 0.39827(18) 0.0153(8) Uani 1 1 d . . . . .

loop_
_atom_site_aniso_label
_atom_site_aniso_U_11
_atom_site_aniso_U_22
_atom_site_aniso_U_33
_atom_site_aniso_U_23
_atom_site_aniso_U_13
_atom_site_aniso_U_12
Bi 0.01776(7) 0.01197(7) 0.01161(7) 0.00285(5) 0.00218(5) 0.00369(5)
Fe1 0.0172(2) 0.0177(3) 0.0140(3) 0.0033(2) 0.0046(2) 0.0063(2)
Fe2 0.0161(2) 0.0194(3) 0.0152(3) 0.0058(2) 0.0026(2) 0.0072(2)
Fe3 0.0185(3) 0.0366(4) 0.0230(3) 0.0196(3) 0.0063(2) 0.0137(3)
S1 0.0178(4) 0.0261(6) 0.0144(5) 0.0020(4) 0.0060(4) 0.0056(4)
S2 0.0166(4) 0.0248(6) 0.0143(4) 0.0037(4) 0.0039(4) 0.0085(4)
S3 0.0177(4) 0.0148(5) 0.0239(5) 0.0056(4) 0.0062(4) 0.0035(4)
S4 0.0193(5) 0.0186(5) 0.0252(5) 0.0088(4) 0.0078(4) 0.0050(4)
S5 0.0168(4) 0.0187(5) 0.0206(5) 0.0090(4) 0.0050(4) 0.0070(4)
S6 0.0203(5) 0.0248(6) 0.0208(5) 0.0113(4) 0.0042(4) 0.0113(4)
N1 0.0153(14) 0.0140(17) 0.0138(15) 0.0022(13) 0.0036(12) 0.0072(12)
N2 0.0230(16) 0.0157(18) 0.0144(16) 0.0040(14) 0.0047(13) 0.0094(13)
N3 0.0164(15) 0.0224(19) 0.0143(15) 0.0071(14) 0.0053(12) 0.0071(13)
O1 0.072(2) 0.069(3) 0.081(3) 0.059(3) 0.050(2) 0.059(2)
O2 0.0429(18) 0.030(2) 0.0308(17) 0.0174(16) 0.0045(15) 0.0031(15)
O3 0.0170(13) 0.0237(18) 0.0423(18) 0.0146(15) 0.0052(12) 0.0057(12)
C1 0.032(8) 0.049(9) 0.039(8) 0.022(7) 0.016(6) 0.023(7)
C2 0.042(9) 0.029(7) 0.031(8) 0.007(6) 0.020(6) 0.007(6)
C3 0.020(5) 0.030(7) 0.025(6) 0.010(6) 0.010(4) -0.005(6)
C4 0.024(7) 0.034(7) 0.034(7) 0.002(6) 0.021(6) 0.011(5)
C5 0.031(7) 0.054(10) 0.028(7) 0.004(7) 0.011(5) 0.007(7)
C1A 0.028(5) 0.018(4) 0.027(5) 0.009(4) 0.015(4) 0.004(4)
C2A 0.012(4) 0.044(7) 0.027(5) 0.012(5) 0.003(3) -0.002(4)
C3A 0.031(6) 0.041(7) 0.038(7) 0.017(5) 0.020(5) 0.026(5)
C4A 0.045(7) 0.016(4) 0.024(6) 0.003(4) 0.021(5) 0.009(4)
C5A 0.024(4) 0.031(6) 0.010(4) 0.008(4) 0.002(3) -0.005(4)
C6 0.027(2) 0.022(2) 0.0124(18) 0.0055(17) 0.0020(16) 0.0110(17)
C7 0.030(2) 0.021(2) 0.022(2) 0.0099(18) 0.0092(17) 0.0113(18)
C8 0.0237(19) 0.023(2) 0.0170(19) 0.0005(18) 0.0065(16) 0.0000(17)
C9 0.0140(17) 0.027(2) 0.0145(18) 0.0041(17) 0.0036(15) 0.0046(16)
C10 0.0188(18) 0.019(2) 0.0105(17) 0.0045(16) 0.0045(14) 0.0073(16)
C11 0.0236(19) 0.019(2) 0.0123(18) 0.0062(16) 0.0053(15) 0.0114(16)
C12 0.0134(17) 0.024(2) 0.021(2) 0.0049(18) 0.0046(15) 0.0055(16)
C13 0.031(2) 0.029(3) 0.038(3) 0.007(2) 0.012(2) 0.017(2)
C14 0.0206(18) 0.012(2) 0.0173(19) 0.0045(16) 0.0021(15) 0.0052(15)
C15 0.016(2) 0.047(3) 0.038(3) 0.021(3) -0.0024(18) -0.002(2)
C16 0.025(2) 0.046(3) 0.020(2) 0.001(2) -0.0064(18) 0.020(2)
C17 0.030(2) 0.027(3) 0.049(3) 0.020(2) -0.010(2) 0.007(2)
C18 0.036(2) 0.073(4) 0.021(2) 0.025(3) 0.0061(19) 0.025(3)
C19 0.038(3) 0.038(3) 0.027(2) -0.004(2) -0.013(2) 0.016(2)
C20 0.0162(19) 0.037(3) 0.028(2) 0.013(2) 0.0014(17) 0.0039(18)
C21 0.019(2) 0.059(4) 0.024(2) 0.015(2) 0.0079(17) 0.016(2)
C22 0.037(2) 0.035(3) 0.020(2) 0.007(2) 0.0029(18) 0.028(2)
C23 0.031(2) 0.025(2) 0.019(2) 0.0115(19) 0.0043(17) 0.0164(18)
C24 0.0169(18) 0.021(2) 0.0178(19) 0.0046(17) -0.0025(15) 0.0094(16)
C25 0.028(2) 0.020(2) 0.0153(19) 0.0022(17) 0.0006(16) 0.0131(17)
C26 0.031(2) 0.016(2) 0.031(2) 0.0134(19) 0.0044(18) 0.0076(17)
C27 0.039(2) 0.027(3) 0.036(3) 0.018(2) 0.014(2) 0.009(2)
C28 0.0237(19) 0.017(2) 0.0104(17) 0.0010(16) 0.0045(15) 0.0057(16)
C29 0.034(7) 0.037(8) 0.040(7) 0.023(6) 0.019(5) 0.019(6)
C30 0.029(7) 0.036(7) 0.047(7) 0.016(5) 0.010(5) 0.022(5)
C31 0.033(6) 0.030(7) 0.027(6) 0.020(5) 0.021(5) 0.026(5)
C32 0.038(9) 0.052(11) 0.042(10) 0.021(7) 0.000(7) 0.028(7)
C33 0.022(6) 0.054(8) 0.053(9) 0.011(7) 0.005(6) 0.020(5)
C29A 0.039(6) 0.042(7) 0.037(5) 0.010(4) -0.001(4) 0.026(5)
C30A 0.045(6) 0.042(7) 0.058(8) 0.032(6) 0.013(5) 0.024(5)
C31A 0.046(8) 0.059(9) 0.036(7) 0.035(6) 0.006(6) 0.027(6)
C32A 0.028(5) 0.057(7) 0.029(5) 0.013(5) 0.002(4) 0.026(5)
C33A 0.017(4) 0.046(6) 0.028(5) 0.009(5) 0.008(4) 0.019(4)
C34 0.0167(18) 0.030(3) 0.026(2) 0.015(2) 0.0055(16) 0.0117(17)
C35 0.033(2) 0.038(3) 0.020(2) 0.012(2) 0.0083(18) 0.022(2)
C36 0.038(2) 0.028(3) 0.025(2) 0.012(2) -0.0012(19) 0.009(2)
C37 0.030(2) 0.021(2) 0.024(2) 0.0114(19) 0.0018(17) 0.0085(18)
C38 0.0186(18) 0.025(2) 0.020(2) 0.0136(18) 0.0044(15) 0.0123(16)
C39 0.025(2) 0.022(2) 0.021(2) 0.0113(18) 0.0078(16) 0.0117(17)
C40 0.0207(19) 0.027(2) 0.0179(19) 0.0058(18) 0.0090(16) 0.0085(17)
C41 0.0200(19) 0.021(2) 0.028(2) 0.0026(19) 0.0059(17) 0.0054(17)
C42 0.0224(18) 0.013(2) 0.0086(17) -0.0009(15) 0.0028(14) 0.0047(15)

loop_
_atom_type_symbol
_atom_type_description
_atom_type_scat_dispersion_real
_atom_type_scat_dispersion_imag
_atom_type_scat_source
C C 0.0033 0.0016 'International Tables Vol C Tables 4.2.6.8 and 6.1.1.4'
H H 0.0000 0.0000 'International Tables Vol C Tables 4.2.6.8 and 6.1.1.4'
N N 0.0061 0.0033 'International Tables Vol C Tables 4.2.6.8 and 6.1.1.4'
O O 0.0106 0.0060 'International Tables Vol C Tables 4.2.6.8 and 6.1.1.4'
S S 0.1246 0.1234 'International Tables Vol C Tables 4.2.6.8 and 6.1.1.4'
Fe Fe 0.3463 0.8444 'International Tables Vol C Tables 4.2.6.8 and 6.1.1.4'
Bi Bi -4.1077 10.2566 'International Tables Vol C Tables 4.2.6.8 and 6.1.1.4'

loop_
_geom_angle_atom_site_label_1
_geom_angle_atom_site_label_2
_geom_angle_atom_site_label_3
_geom_angle
_geom_angle_site_symmetry_1
_geom_angle_site_symmetry_3
S3 Bi S2 91.85(3) . .
S3 Bi S1 84.57(3) . .
S2 Bi S1 65.84(3) . .
S3 Bi S4 65.66(3) . .
S2 Bi S4 82.79(3) . .
S1 Bi S4 136.01(3) . .
S3 Bi S6 88.58(3) . 2_666
S2 Bi S6 140.76(3) . 2_666
S1 Bi S6 75.16(3) . 2_666
S4 Bi S6 131.83(3) . 2_666
S3 Bi S5 158.30(3) . .
S2 Bi S5 83.78(3) . .
S1 Bi S5 74.23(3) . .
S4 Bi S5 134.22(2) . .
S6 Bi S5 81.67(3) 2_666 .
S3 Bi S6 145.39(3) . .
S2 Bi S6 95.42(3) . .
S1 Bi S6 129.10(3) . .
S4 Bi S6 81.74(3) . .
S6 Bi S6 106.12(2) 2_666 .
S5 Bi S6 56.31(2) . .
C1 Fe1 C2 39.9(6) . .
C1 Fe1 C3 68.1(6) . .
C2 Fe1 C3 40.9(5) . .
C1 Fe1 C5 40.4(7) . .
C2 Fe1 C5 68.1(7) . .
C3 Fe1 C5 68.7(6) . .
C1 Fe1 C10 120.1(6) . .
C2 Fe1 C10 107.2(4) . .
C3 Fe1 C10 125.0(5) . .
C5 Fe1 C10 154.8(7) . .
C1 Fe1 C9 110.1(4) . .
C2 Fe1 C9 127.7(6) . .
C3 Fe1 C9 164.3(6) . .
C5 Fe1 C9 120.8(5) . .
C10 Fe1 C9 41.26(14) . .
C1 Fe1 C4 67.4(7) . .
C2 Fe1 C4 67.9(6) . .
C3 Fe1 C4 40.7(5) . .
C5 Fe1 C4 40.4(6) . .
C10 Fe1 C4 162.9(6) . .
C9 Fe1 C4 154.4(6) . .
C1 Fe1 C8 129.1(6) . .
C2 Fe1 C8 165.8(7) . .
C3 Fe1 C8 152.5(6) . .
C5 Fe1 C8 109.2(6) . .
C10 Fe1 C8 68.99(16) . .
C9 Fe1 C8 40.60(15) . .
C4 Fe1 C8 119.7(5) . .
C10 Fe1 C3A 144.2(5) . .
C9 Fe1 C3A 174.5(5) . .
C8 Fe1 C3A 136.0(5) . .
C1 Fe1 C6 153.6(8) . .
C2 Fe1 C6 118.6(6) . .
C3 Fe1 C6 105.9(4) . .
C5 Fe1 C6 163.6(8) . .
C10 Fe1 C6 40.89(14) . .
C9 Fe1 C6 68.41(14) . .
C4 Fe1 C6 125.7(6) . .
C8 Fe1 C6 68.06(15) . .
C3A Fe1 C6 115.5(4) . .
C10 Fe1 C4A 171.8(4) . .
C9 Fe1 C4A 134.2(5) . .
C8 Fe1 C4A 111.9(4) . .
C3A Fe1 C4A 40.5(4) . .
C6 Fe1 C4A 147.3(4) . .
C1 Fe1 C7 165.7(8) . .
C2 Fe1 C7 152.3(7) . .
C3 Fe1 C7 117.6(5) . .
C5 Fe1 C7 127.2(7) . .
C10 Fe1 C7 68.68(16) . .
C9 Fe1 C7 68.19(15) . .
C4 Fe1 C7 107.6(5) . .
C8 Fe1 C7 40.44(14) . .
C3A Fe1 C7 111.9(3) . .
C6 Fe1 C7 40.28(15) . .
C4A Fe1 C7 117.7(3) . .
C19 Fe2 C18 40.74(19) . .
C19 Fe2 C17 68.51(19) . .
C18 Fe2 C17 40.94(19) . .
C19 Fe2 C22 106.48(19) . .
C18 Fe2 C22 120.81(19) . .
C17 Fe2 C22 157.21(18) . .
C19 Fe2 C21 121.03(19) . .
C18 Fe2 C21 104.92(17) . .
C17 Fe2 C21 121.16(18) . .
C22 Fe2 C21 40.91(17) . .
C19 Fe2 C15 40.06(18) . .
C18 Fe2 C15 67.86(17) . .
C17 Fe2 C15 67.91(17) . .
C22 Fe2 C15 123.43(19) . .
C21 Fe2 C15 158.0(2) . .
C19 Fe2 C23 123.37(19) . .
C18 Fe2 C23 158.2(2) . .
C17 Fe2 C23 160.2(2) . .
C22 Fe2 C23 40.92(15) . .
C21 Fe2 C23 68.73(16) . .
C15 Fe2 C23 109.81(16) . .
C19 Fe2 C20 156.93(18) . .
C18 Fe2 C20 121.00(18) . .
C17 Fe2 C20 106.90(18) . .
C22 Fe2 C20 68.52(18) . .
C21 Fe2 C20 40.53(17) . .
C15 Fe2 C20 161.1(2) . .
C23 Fe2 C20 68.51(16) . .
C19 Fe2 C16 67.95(18) . .
C18 Fe2 C16 67.98(18) . .
C17 Fe2 C16 40.07(17) . .
C22 Fe2 C16 160.57(18) . .
C21 Fe2 C16 158.1(2) . .
C15 Fe2 C16 40.50(18) . .
C23 Fe2 C16 125.35(17) . .
C20 Fe2 C16 123.97(19) . .
C19 Fe2 C24 160.25(18) . .
C18 Fe2 C24 158.4(2) . .
C17 Fe2 C24 123.38(19) . .
C22 Fe2 C24 68.72(16) . .
C21 Fe2 C24 68.70(16) . .
C15 Fe2 C24 125.48(17) . .
C23 Fe2 C24 40.63(15) . .
C20 Fe2 C24 40.93(14) . .
C16 Fe2 C24 109.85(16) . .
C29A Fe3 C30A 41.4(2) . .
C29A Fe3 C35 159.4(4) . .
C30A Fe3 C35 121.8(4) . .
C33 Fe3 C35 134.7(5) . .
C29A Fe3 C33A 41.27(15) . .
C30A Fe3 C33A 69.3(3) . .
C35 Fe3 C33A 157.2(4) . .
C33 Fe3 C32 41.1(4) . .
C35 Fe3 C32 109.1(5) . .
C29A Fe3 C34 124.8(3) . .
C30A Fe3 C34 110.1(4) . .
C33 Fe3 C34 170.5(5) . .
C35 Fe3 C34 40.90(16) . .
C33A Fe3 C34 159.7(3) . .
C32 Fe3 C34 129.5(5) . .
C29A Fe3 C36 159.0(4) . .
C30A Fe3 C36 155.3(4) . .
C33 Fe3 C36 113.0(4) . .
C35 Fe3 C36 41.25(16) . .
C33A Fe3 C36 120.3(3) . .
C32 Fe3 C36 118.3(5) . .
C34 Fe3 C36 69.19(17) . .
C29A Fe3 C37 124.8(3) . .
C30A Fe3 C37 163.8(4) . .
C33 Fe3 C37 119.0(4) . .
C35 Fe3 C37 68.85(16) . .
C33A Fe3 C37 105.6(3) . .
C32 Fe3 C37 151.0(5) . .
C34 Fe3 C37 69.05(15) . .
C36 Fe3 C37 40.66(16) . .
C29A Fe3 C38 109.8(3) . .
C30A Fe3 C38 127.8(4) . .
C33 Fe3 C38 148.0(5) . .
C35 Fe3 C38 69.24(16) . .
C33A Fe3 C38 121.9(2) . .
C32 Fe3 C38 167.6(5) . .
C34 Fe3 C38 41.39(14) . .
C36 Fe3 C38 69.08(16) . .
C37 Fe3 C38 40.94(15) . .
C29A Fe3 C31A 69.2(4) . .
C30A Fe3 C31A 40.9(3) . .
C35 Fe3 C31A 105.8(4) . .
C33A Fe3 C31A 68.6(3) . .
C34 Fe3 C31A 125.1(3) . .
C36 Fe3 C31A 117.9(4) . .
C37 Fe3 C31A 153.0(4) . .
C38 Fe3 C31A 164.0(3) . .
C29A Fe3 C32A 69.0(2) . .
C30A Fe3 C32A 68.7(4) . .
C35 Fe3 C32A 120.9(3) . .
C33A Fe3 C32A 40.67(15) . .
C34 Fe3 C32A 159.4(3) . .
C36 Fe3 C32A 102.9(3) . .
C37 Fe3 C32A 118.0(3) . .
C38 Fe3 C32A 155.2(3) . .
C31A Fe3 C32A 40.5(3) . .
C14 S1 Bi 86.62(12) . .
C14 S2 Bi 88.69(12) . .
C28 S3 Bi 89.65(13) . .
C28 S4 Bi 85.41(13) . .
C42 S5 Bi 87.54(12) . .
C42 S6 Bi 85.71(12) . 2_666
C42 S6 Bi 86.51(12) . .
Bi S6 Bi 73.88(2) 2_666 .
C14 N1 C11 123.0(3) . .
C14 N1 C12 121.4(3) . .
C11 N1 C12 115.5(3) . .
C28 N2 C26 122.3(3) . .
C28 N2 C25 121.8(3) . .
C26 N2 C25 115.8(3) . .
C42 N3 C40 121.8(3) . .
C42 N3 C39 123.3(3) . .
C40 N3 C39 114.9(3) . .
C13 O1 H1B 105(4) . .
C27 O2 H2B 112(3) . .
C41 O3 H3B 105(3) . .
C2 C1 C5 109.5(14) . .
C2 C1 Fe1 70.1(9) . .
C5 C1 Fe1 70.4(10) . .
C2 C1 H1 125.2 . .
C5 C1 H1 125.2 . .
Fe1 C1 H1 125.9 . .
C1 C2 C3 108.3(13) . .
C1 C2 Fe1 70.0(9) . .
C3 C2 Fe1 69.9(8) . .
C1 C2 H2 125.8 . .
C3 C2 H2 125.8 . .
Fe1 C2 H2 125.8 . .
C4 C3 C2 106.6(14) . .
C4 C3 Fe1 70.2(8) . .
C2 C3 Fe1 69.1(8) . .
C4 C3 H3 126.7 . .
C2 C3 H3 126.7 . .
Fe1 C3 H3 125.5 . .
C5 C4 C3 108.5(15) . .
C5 C4 Fe1 69.3(10) . .
C3 C4 Fe1 69.1(8) . .
C5 C4 H4 125.8 . .
C3 C4 H4 125.8 . .
Fe1 C4 H4 127.4 . .
C1 C5 C4 107.0(15) . .
C1 C5 Fe1 69.3(10) . .
C4 C5 Fe1 70.3(9) . .
C1 C5 H5 126.5 . .
C4 C5 H5 126.5 . .
Fe1 C5 H5 125.5 . .
C5A C1A C2A 109.1(10) . .
C5A C1A Fe1 69.9(5) . .
C2A C1A Fe1 69.9(6) . .
C5A C1A H1A 125.4 . .
C2A C1A H1A 125.4 . .
Fe1 C1A H1A 126.4 . .
C1A C2A C3A 106.9(9) . .
C1A C2A Fe1 69.8(5) . .
C3A C2A Fe1 69.1(6) . .
C1A C2A H2A 126.5 . .
C3A C2A H2A 126.5 . .
Fe1 C2A H2A 126.2 . .
C4A C3A C2A 107.8(9) . .
C4A C3A Fe1 69.8(6) . .
C2A C3A Fe1 70.2(6) . .
C4A C3A H3A 126.1 . .
C2A C3A H3A 126.1 . .
Fe1 C3A H3A 125.4 . .
C5A C4A C3A 108.6(9) . .
C5A C4A Fe1 70.3(6) . .
C3A C4A Fe1 69.7(6) . .
C5A C4A H4A 125.7 . .
C3A C4A H4A 125.7 . .
Fe1 C4A H4A 125.9 . .
C1A C5A C4A 107.5(9) . .
C1A C5A Fe1 70.1(5) . .
C4A C5A Fe1 69.4(6) . .
C1A C5A H5A 126.2 . .
C4A C5A H5A 126.2 . .
Fe1 C5A H5A 125.8 . .
C7 C6 C10 108.6(3) . .
C7 C6 Fe1 70.1(2) . .
C10 C6 Fe1 68.77(19) . .
C7 C6 H6 125.7 . .
C10 C6 H6 125.7 . .
Fe1 C6 H6 127.0 . .
C6 C7 C8 108.1(4) . .
C6 C7 Fe1 69.6(2) . .
C8 C7 Fe1 69.5(2) . .
C6 C7 H7 125.9 . .
C8 C7 H7 125.9 . .
Fe1 C7 H7 126.6 . .
C9 C8 C7 108.1(4) . .
C9 C8 Fe1 69.4(2) . .
C7 C8 Fe1 70.1(2) . .
C9 C8 H8 125.9 . .
C7 C8 H8 125.9 . .
Fe1 C8 H8 126.1 . .
C8 C9 C10 108.1(3) . .
C8 C9 Fe1 70.0(2) . .
C10 C9 Fe1 68.9(2) . .
C8 C9 H9 126.0 . .
C10 C9 H9 126.0 . .
Fe1 C9 H9 126.7 . .
C6 C10 C9 107.1(3) . .
C6 C10 C11 125.3(3) . .
C9 C10 C11 127.6(3) . .
C6 C10 Fe1 70.3(2) . .
C9 C10 Fe1 69.8(2) . .
C11 C10 Fe1 124.3(2) . .
N1 C11 C10 111.6(3) . .
N1 C11 H11A 109.3 . .
C10 C11 H11A 109.3 . .
N1 C11 H11B 109.3 . .
C10 C11 H11B 109.3 . .
H11A C11 H11B 108.0 . .
N1 C12 C13 112.7(3) . .
N1 C12 H12A 109.1 . .
C13 C12 H12A 109.1 . .
N1 C12 H12B 109.1 . .
C13 C12 H12B 109.1 . .
H12A C12 H12B 107.8 . .
O1 C13 C12 109.9(4) . .
O1 C13 H13A 109.7 . .
C12 C13 H13A 109.7 . .
O1 C13 H13B 109.7 . .
C12 C13 H13B 109.7 . .
H13A C13 H13B 108.2 . .
N1 C14 S1 121.3(3) . .
N1 C14 S2 120.0(3) . .
S1 C14 S2 118.8(2) . .
C19 C15 C16 108.5(4) . .
C19 C15 Fe2 69.5(2) . .
C16 C15 Fe2 70.2(2) . .
C19 C15 H15 125.8 . .
C16 C15 H15 125.8 . .
Fe2 C15 H15 126.1 . .
C17 C16 C15 107.7(4) . .
C17 C16 Fe2 69.1(2) . .
C15 C16 Fe2 69.3(2) . .
C17 C16 H16 126.1 . .
C15 C16 H16 126.1 . .
Fe2 C16 H16 127.0 . .
C16 C17 C18 108.1(4) . .
C16 C17 Fe2 70.8(2) . .
C18 C17 Fe2 69.5(2) . .
C16 C17 H17 125.9 . .
C18 C17 H17 125.9 . .
Fe2 C17 H17 125.4 . .
C19 C18 C17 107.5(4) . .
C19 C18 Fe2 69.6(2) . .
C17 C18 Fe2 69.6(2) . .
C19 C18 H18 126.2 . .
C17 C18 H18 126.2 . .
Fe2 C18 H18 126.2 . .
C15 C19 C18 108.1(5) . .
C15 C19 Fe2 70.5(2) . .
C18 C19 Fe2 69.7(2) . .
C15 C19 H19 125.9 . .
C18 C19 H19 125.9 . .
Fe2 C19 H19 125.5 . .
C21 C20 C24 108.2(4) . .
C21 C20 Fe2 69.2(2) . .
C24 C20 Fe2 69.8(2) . .
C21 C20 H20 125.9 . .
C24 C20 H20 125.9 . .
Fe2 C20 H20 126.7 . .
C20 C21 C22 108.3(4) . .
C20 C21 Fe2 70.2(2) . .
C22 C21 Fe2 69.5(2) . .
C20 C21 H21 125.9 . .
C22 C21 H21 125.9 . .
Fe2 C21 H21 125.9 . .
C21 C22 C23 107.9(4) . .
C21 C22 Fe2 69.6(2) . .
C23 C22 Fe2 69.9(2) . .
C21 C22 H22 126.0 . .
C23 C22 H22 126.0 . .
Fe2 C22 H22 126.1 . .
C24 C23 C22 108.2(4) . .
C24 C23 Fe2 70.0(2) . .
C22 C23 Fe2 69.2(2) . .
C24 C23 H23 125.9 . .
C22 C23 H23 125.9 . .
Fe2 C23 H23 126.5 . .
C23 C24 C20 107.5(4) . .
C23 C24 C25 127.2(3) . .
C20 C24 C25 124.7(4) . .
C23 C24 Fe2 69.3(2) . .
C20 C24 Fe2 69.3(2) . .
C25 C24 Fe2 133.9(2) . .
N2 C25 C24 117.9(3) . .
N2 C25 H25A 107.8 . .
C24 C25 H25A 107.8 . .
N2 C25 H25B 107.8 . .
C24 C25 H25B 107.8 . .
H25A C25 H25B 107.2 . .
N2 C26 C27 111.8(3) . .
N2 C26 H26A 109.3 . .
C27 C26 H26A 109.3 . .
N2 C26 H26B 109.3 . .
C27 C26 H26B 109.3 . .
H26A C26 H26B 107.9 . .
O2 C27 C26 112.6(3) . .
O2 C27 H27A 109.1 . .
C26 C27 H27A 109.1 . .
O2 C27 H27B 109.1 . .
C26 C27 H27B 109.1 . .
H27A C27 H27B 107.8 . .
N2 C28 S4 121.9(3) . .
N2 C28 S3 119.3(3) . .
S4 C28 S3 118.8(2) . .
C30 C29 C33 108.0 . .
C30 C29 Fe3 72.1(6) . .
C33 C29 Fe3 67.4(7) . .
C30 C29 H29 126.0 . .
C33 C29 H29 126.0 . .
Fe3 C29 H29 126.0 . .
C29 C30 C31 108.0 . .
C29 C30 Fe3 68.4(5) . .
C31 C30 Fe3 69.3(7) . .
C29 C30 H30 126.0 . .
C31 C30 H30 126.0 . .
Fe3 C30 H30 127.9 . .
C32 C31 C30 108.0 . .
C32 C31 Fe3 67.3(6) . .
C30 C31 Fe3 71.4(6) . .
C32 C31 H31 126.0 . .
C30 C31 H31 126.0 . .
Fe3 C31 H31 126.8 . .
C33 C32 C31 108.0 . .
C33 C32 Fe3 68.9(6) . .
C31 C32 Fe3 72.4(6) . .
C33 C32 H32 126.0 . .
C31 C32 H32 126.0 . .
Fe3 C32 H32 124.2 . .
C32 C33 C29 108.0 . .
C32 C33 Fe3 70.0(8) . .
C29 C33 Fe3 72.0(6) . .
C32 C33 H33 126.0 . .
C29 C33 H33 126.0 . .
Fe3 C33 H33 123.7 . .
C30A C29A C33A 108.0 . .
C30A C29A Fe3 69.7(6) . .
C33A C29A Fe3 70.4(4) . .
C30A C29A H29A 126.0 . .
C33A C29A H29A 126.0 . .
Fe3 C29A H29A 125.4 . .
C29A C30A C31A 108.0 . .
C29A C30A Fe3 68.8(4) . .
C31A C30A Fe3 70.9(4) . .
C29A C30A H30A 126.0 . .
C31A C30A H30A 126.0 . .
Fe3 C30A H30A 125.9 . .
C32A C31A C30A 108.0 . .
C32A C31A Fe3 70.1(4) . .
C30A C31A Fe3 68.2(4) . .
C32A C31A H31A 126.0 . .
C30A C31A H31A 126.0 . .
Fe3 C31A H31A 127.2 . .
C31A C32A C33A 108.0 . .
C31A C32A Fe3 69.4(5) . .
C33A C32A Fe3 68.6(4) . .
C31A C32A H32A 126.0 . .
C33A C32A H32A 126.0 . .
Fe3 C32A H32A 127.6 . .
C29A C33A C32A 108.0 . .
C29A C33A Fe3 68.3(4) . .
C32A C33A Fe3 70.8(5) . .
C29A C33A H33A 126.0 . .
C32A C33A H33A 126.0 . .
Fe3 C33A H33A 126.5 . .
C35 C34 C38 107.9(3) . .
C35 C34 Fe3 69.2(2) . .
C38 C34 Fe3 69.76(19) . .
C35 C34 H34 126.0 . .
C38 C34 H34 126.0 . .
Fe3 C34 H34 126.6 . .
C34 C35 C36 108.5(4) . .
C34 C35 Fe3 69.9(2) . .
C36 C35 Fe3 69.8(2) . .
C34 C35 H35 125.8 . .
C36 C35 H35 125.8 . .
Fe3 C35 H35 126.1 . .
C37 C36 C35 107.6(4) . .
C37 C36 Fe3 69.7(3) . .
C35 C36 Fe3 68.9(3) . .
C37 C36 H36 126.2 . .
C35 C36 H36 126.2 . .
Fe3 C36 H36 126.7 . .
C36 C37 C38 108.9(3) . .
C36 C37 Fe3 69.6(2) . .
C38 C37 Fe3 69.8(2) . .
C36 C37 H37 125.5 . .
C38 C37 H37 125.5 . .
Fe3 C37 H37 126.7 . .
C37 C38 C34 107.1(4) . .
C37 C38 C39 126.2(3) . .
C34 C38 C39 126.7(4) . .
C37 C38 Fe3 69.3(2) . .
C34 C38 Fe3 68.85(19) . .
C39 C38 Fe3 126.9(3) . .
N3 C39 C38 111.2(3) . .
N3 C39 H39A 109.4 . .
C38 C39 H39A 109.4 . .
N3 C39 H39B 109.4 . .
C38 C39 H39B 109.4 . .
H39A C39 H39B 108.0 . .
N3 C40 C41 110.5(3) . .
N3 C40 H40A 109.6 . .
C41 C40 H40A 109.6 . .
N3 C40 H40B 109.6 . .
C41 C40 H40B 109.6 . .
H40A C40 H40B 108.1 . .
O3 C41 C40 110.0(3) . .
O3 C41 H41A 109.7 . .
C40 C41 H41A 109.7 . .
O3 C41 H41B 109.7 . .
C40 C41 H41B 109.7 . .
H41A C41 H41B 108.2 . .
N3 C42 S6 120.1(3) . .
N3 C42 S5 121.3(3) . .
S6 C42 S5 118.60(19) . .

loop_
_geom_bond_atom_site_label_1
_geom_bond_atom_site_label_2
_geom_bond_distance
_geom_bond_site_symmetry_2
Bi S3 2.6688(10) .
Bi S2 2.6846(9) .
Bi S1 2.7752(9) .
Bi S4 2.8228(10) .
Bi S6 3.0697(10) 2_666
Bi S5 3.1275(10) .
Bi S6 3.1651(10) .
Fe1 C1 2.008(15) .
Fe1 C2 2.010(14) .
Fe1 C3 2.020(13) .
Fe1 C5 2.022(19) .
Fe1 C10 2.024(4) .
Fe1 C9 2.035(4) .
Fe1 C4 2.036(13) .
Fe1 C8 2.043(4) .
Fe1 C3A 2.044(10) .
Fe1 C6 2.045(4) .
Fe1 C4A 2.046(12) .
Fe1 C7 2.051(4) .
Fe2 C19 2.025(4) .
Fe2 C18 2.026(4) .
Fe2 C17 2.028(4) .
Fe2 C22 2.031(4) .
Fe2 C21 2.031(4) .
Fe2 C15 2.038(4) .
Fe2 C23 2.041(3) .
Fe2 C20 2.044(4) .
Fe2 C16 2.050(4) .
Fe2 C24 2.050(4) .
Fe3 C29A 2.000(10) .
Fe3 C30A 2.013(16) .
Fe3 C33 2.015(16) .
Fe3 C35 2.022(4) .
Fe3 C33A 2.028(8) .
Fe3 C32 2.03(2) .
Fe3 C34 2.031(3) .
Fe3 C36 2.034(5) .
Fe3 C37 2.036(4) .
Fe3 C38 2.043(3) .
Fe3 C31A 2.048(17) .
Fe3 C32A 2.057(11) .
S1 C14 1.703(4) .
S2 C14 1.746(4) .
S3 C28 1.749(4) .
S4 C28 1.712(4) .
S5 C42 1.732(4) .
S6 C42 1.721(3) .
N1 C14 1.328(4) .
N1 C11 1.474(4) .
N1 C12 1.480(4) .
N2 C28 1.322(5) .
N2 C26 1.472(4) .
N2 C25 1.477(5) .
N3 C42 1.337(4) .
N3 C40 1.474(4) .
N3 C39 1.488(4) .
O1 C13 1.422(5) .
O1 H1B 0.839(19) .
O2 C27 1.426(5) .
O2 H2B 0.869(19) .
O3 C41 1.435(4) .
O3 H3B 0.845(19) .
C1 C2 1.37(2) .
C1 C5 1.39(2) .
C1 H1 0.9500 .
C2 C3 1.41(2) .
C2 H2 0.9500 .
C3 C4 1.409(18) .
C3 H3 0.9500 .
C4 C5 1.40(2) .
C4 H4 0.9500 .
C5 H5 0.9500 .
C1A C5A 1.406(12) .
C1A C2A 1.420(13) .
C1A H1A 0.9500 .
C2A C3A 1.428(15) .
C2A H2A 0.9500 .
C3A C4A 1.415(16) .
C3A H3A 0.9500 .
C4A C5A 1.413(15) .
C4A H4A 0.9500 .
C5A H5A 0.9500 .
C6 C7 1.410(5) .
C6 C10 1.421(5) .
C6 H6 0.9500 .
C7 C8 1.415(5) .
C7 H7 0.9500 .
C8 C9 1.415(5) .
C8 H8 0.9500 .
C9 C10 1.430(5) .
C9 H9 0.9500 .
C10 C11 1.498(5) .
C11 H11A 0.9900 .
C11 H11B 0.9900 .
C12 C13 1.495(5) .
C12 H12A 0.9900 .
C12 H12B 0.9900 .
C13 H13A 0.9900 .
C13 H13B 0.9900 .
C15 C19 1.392(6) .
C15 C16 1.415(6) .
C15 H15 0.9500 .
C16 C17 1.397(6) .
C16 H16 0.9500 .
C17 C18 1.418(7) .
C17 H17 0.9500 .
C18 C19 1.410(7) .
C18 H18 0.9500 .
C19 H19 0.9500 .
C20 C21 1.411(6) .
C20 C24 1.432(5) .
C20 H20 0.9500 .
C21 C22 1.420(6) .
C21 H21 0.9500 .
C22 C23 1.423(5) .
C22 H22 0.9500 .
C23 C24 1.421(5) .
C23 H23 0.9500 .
C24 C25 1.499(5) .
C25 H25A 0.9900 .
C25 H25B 0.9900 .
C26 C27 1.517(6) .
C26 H26A 0.9900 .
C26 H26B 0.9900 .
C27 H27A 0.9900 .
C27 H27B 0.9900 .
C29 C30 1.4200 .
C29 C33 1.4200 .
C29 H29 0.9500 .
C30 C31 1.4200 .
C30 H30 0.9500 .
C31 C32 1.4200 .
C31 H31 0.9500 .
C32 C33 1.4200 .
C32 H32 0.9500 .
C33 H33 0.9500 .
C29A C30A 1.4200 .
C29A C33A 1.4200 .
C29A H29A 0.9500 .
C30A C31A 1.4200 .
C30A H30A 0.9500 .
C31A C32A 1.4200 .
C31A H31A 0.9500 .
C32A C33A 1.4200 .
C32A H32A 0.9500 .
C33A H33A 0.9500 .
C34 C35 1.416(6) .
C34 C38 1.440(5) .
C34 H34 0.9500 .
C35 C36 1.428(6) .
C35 H35 0.9500 .
C36 C37 1.414(6) .
C36 H36 0.9500 .
C37 C38 1.426(5) .
C37 H37 0.9500 .
C38 C39 1.494(5) .
C39 H39A 0.9900 .
C39 H39B 0.9900 .
C40 C41 1.524(5) .
C40 H40A 0.9900 .
C40 H40B 0.9900 .
C41 H41A 0.9900 .
C41 H41B 0.9900 .

loop_
_geom_hbond_atom_site_label_D
_geom_hbond_atom_site_label_H
_geom_hbond_atom_site_label_A
_geom_hbond_distance_DH
_geom_hbond_distance_HA
_geom_hbond_distance_DA
_geom_hbond_angle_DHA
_geom_hbond_site_symmetry_A
_geom_hbond_publ_flag
O2 H2B O3 0.869(19) 1.93(2) 2.799(4) 176(6) 2_766 yes
O3 H3B S5 0.845(19) 2.46(2) 3.296(3) 169(4) 1_655 yes

loop_
_geom_torsion_atom_site_label_1
_geom_torsion_atom_site_label_2
_geom_torsion_atom_site_label_3
_geom_torsion_atom_site_label_4
_geom_torsion
_geom_torsion_site_symmetry_1
C5 C1 C2 C3 0.1(18) .
Fe1 C1 C2 C3 59.6(10) .
C5 C1 C2 Fe1 -59.5(12) .
C1 C2 C3 C4 0.9(16) .
Fe1 C2 C3 C4 60.6(9) .
C1 C2 C3 Fe1 -59.6(10) .
C2 C3 C4 C5 -1.7(17) .
Fe1 C3 C4 C5 58.2(11) .
C2 C3 C4 Fe1 -59.9(10) .
C2 C1 C5 C4 -1.2(19) .
Fe1 C1 C5 C4 -60.5(11) .
C2 C1 C5 Fe1 59.3(11) .
C3 C4 C5 C1 1.7(18) .
Fe1 C4 C5 C1 59.8(12) .
C3 C4 C5 Fe1 -58.1(10) .
C5A C1A C2A C3A 0.3(11) .
Fe1 C1A C2A C3A 59.3(7) .
C5A C1A C2A Fe1 -59.1(7) .
C1A C2A C3A C4A 0.2(12) .
Fe1 C2A C3A C4A 60.0(7) .
C1A C2A C3A Fe1 -59.8(7) .
C2A C3A C4A C5A -0.6(12) .
Fe1 C3A C4A C5A 59.7(8) .
C2A C3A C4A Fe1 -60.2(7) .
C2A C1A C5A C4A -0.6(12) .
Fe1 C1A C5A C4A -59.6(7) .
C2A C1A C5A Fe1 59.0(7) .
C3A C4A C5A C1A 0.7(12) .
Fe1 C4A C5A C1A 60.1(7) .
C3A C4A C5A Fe1 -59.3(8) .
C10 C6 C7 C8 -0.8(4) .
Fe1 C6 C7 C8 -59.0(3) .
C10 C6 C7 Fe1 58.2(2) .
C6 C7 C8 C9 -0.2(4) .
Fe1 C7 C8 C9 -59.2(3) .
C6 C7 C8 Fe1 59.1(3) .
C7 C8 C9 C10 1.1(4) .
Fe1 C8 C9 C10 -58.6(2) .
C7 C8 C9 Fe1 59.6(3) .
C7 C6 C10 C9 1.5(4) .
Fe1 C6 C10 C9 60.4(2) .
C7 C6 C10 C11 -177.7(3) .
Fe1 C6 C10 C11 -118.7(3) .
C7 C6 C10 Fe1 -59.0(3) .
C8 C9 C10 C6 -1.5(4) .
Fe1 C9 C10 C6 -60.8(2) .
C8 C9 C10 C11 177.6(3) .
Fe1 C9 C10 C11 118.3(4) .
C8 C9 C10 Fe1 59.2(3) .
C14 N1 C11 C10 97.3(4) .
C12 N1 C11 C10 -78.7(4) .
C6 C10 C11 N1 -75.2(4) .
C9 C10 C11 N1 105.8(4) .
Fe1 C10 C11 N1 -164.3(2) .
C14 N1 C12 C13 96.3(4) .
C11 N1 C12 C13 -87.7(4) .
N1 C12 C13 O1 69.3(4) .
C11 N1 C14 S1 179.8(3) .
C12 N1 C14 S1 -4.6(5) .
C11 N1 C14 S2 -1.3(5) .
C12 N1 C14 S2 174.4(3) .
Bi S1 C14 N1 -178.0(3) .
Bi S1 C14 S2 3.1(2) .
Bi S2 C14 N1 177.8(3) .
Bi S2 C14 S1 -3.2(2) .
C19 C15 C16 C17 -0.5(4) .
Fe2 C15 C16 C17 58.6(3) .
C19 C15 C16 Fe2 -59.1(3) .
C15 C16 C17 C18 1.0(4) .
Fe2 C16 C17 C18 59.7(3) .
C15 C16 C17 Fe2 -58.7(3) .
C16 C17 C18 C19 -1.1(4) .
Fe2 C17 C18 C19 59.5(3) .
C16 C17 C18 Fe2 -60.5(3) .
C16 C15 C19 C18 -0.1(4) .
Fe2 C15 C19 C18 -59.7(3) .
C16 C15 C19 Fe2 59.6(3) .
C17 C18 C19 C15 0.8(4) .
Fe2 C18 C19 C15 60.2(3) .
C17 C18 C19 Fe2 -59.5(3) .
C24 C20 C21 C22 -0.3(4) .
Fe2 C20 C21 C22 -59.4(2) .
C24 C20 C21 Fe2 59.1(2) .
C20 C21 C22 C23 0.2(4) .
Fe2 C21 C22 C23 -59.6(2) .
C20 C21 C22 Fe2 59.8(3) .
C21 C22 C23 C24 0.0(4) .
Fe2 C22 C23 C24 -59.4(2) .
C21 C22 C23 Fe2 59.4(2) .
C22 C23 C24 C20 -0.2(4) .
Fe2 C23 C24 C20 -59.0(2) .
C22 C23 C24 C25 -171.1(3) .
Fe2 C23 C24 C25 130.1(3) .
C22 C23 C24 Fe2 58.8(2) .
C21 C20 C24 C23 0.3(4) .
Fe2 C20 C24 C23 59.0(2) .
C21 C20 C24 C25 171.4(3) .
Fe2 C20 C24 C25 -129.8(3) .
C21 C20 C24 Fe2 -58.7(2) .
C28 N2 C25 C24 -97.7(4) .
C26 N2 C25 C24 86.3(4) .
C23 C24 C25 N2 -84.4(5) .
C20 C24 C25 N2 106.2(4) .
Fe2 C24 C25 N2 12.2(6) .
C28 N2 C26 C27 -80.0(4) .
C25 N2 C26 C27 96.0(4) .
N2 C26 C27 O2 -59.0(4) .
C26 N2 C28 S4 179.1(3) .
C25 N2 C28 S4 3.3(5) .
C26 N2 C28 S3 -2.0(5) .
C25 N2 C28 S3 -177.7(3) .
Bi S4 C28 N2 -174.7(3) .
Bi S4 C28 S3 6.32(19) .
Bi S3 C28 N2 174.3(3) .
Bi S3 C28 S4 -6.7(2) .
C33 C29 C30 C31 0.0 .
Fe3 C29 C30 C31 58.1(8) .
C33 C29 C30 Fe3 -58.1(8) .
C29 C30 C31 C32 0.0 .
Fe3 C30 C31 C32 57.5(6) .
C29 C30 C31 Fe3 -57.5(6) .
C30 C31 C32 C33 0.0 .
Fe3 C31 C32 C33 60.1(5) .
C30 C31 C32 Fe3 -60.1(5) .
C31 C32 C33 C29 0.0 .
Fe3 C32 C33 C29 62.3(5) .
C31 C32 C33 Fe3 -62.3(5) .
C30 C29 C33 C32 0.0 .
Fe3 C29 C33 C32 -61.0(7) .
C30 C29 C33 Fe3 61.0(7) .
C33A C29A C30A C31A 0.0 .
Fe3 C29A C30A C31A 60.3(4) .
C33A C29A C30A Fe3 -60.3(4) .
C29A C30A C31A C32A 0.0 .
Fe3 C30A C31A C32A 59.0(4) .
C29A C30A C31A Fe3 -59.0(4) .
C30A C31A C32A C33A 0.0 .
Fe3 C31A C32A C33A 57.8(4) .
C30A C31A C32A Fe3 -57.8(4) .
C30A C29A C33A C32A 0.0 .
Fe3 C29A C33A C32A -59.9(6) .
C30A C29A C33A Fe3 59.9(6) .
C31A C32A C33A C29A 0.0 .
Fe3 C32A C33A C29A 58.3(5) .
C31A C32A C33A Fe3 -58.3(5) .
C38 C34 C35 C36 -0.2(4) .
Fe3 C34 C35 C36 -59.4(3) .
C38 C34 C35 Fe3 59.2(2) .
C34 C35 C36 C37 0.2(5) .
Fe3 C35 C36 C37 -59.2(3) .
C34 C35 C36 Fe3 59.4(3) .
C35 C36 C37 C38 -0.1(4) .
Fe3 C36 C37 C38 -58.9(3) .
C35 C36 C37 Fe3 58.7(3) .
C36 C37 C38 C34 0.0(4) .
Fe3 C37 C38 C34 -58.7(2) .
C36 C37 C38 C39 180.0(4) .
Fe3 C37 C38 C39 121.2(4) .
C36 C37 C38 Fe3 58.7(3) .
C35 C34 C38 C37 0.1(4) .
Fe3 C34 C38 C37 59.0(2) .
C35 C34 C38 C39 -179.9(4) .
Fe3 C34 C38 C39 -121.0(4) .
C35 C34 C38 Fe3 -58.9(3) .
C42 N3 C39 C38 -103.2(4) .
C40 N3 C39 C38 76.1(4) .
C37 C38 C39 N3 78.0(4) .
C34 C38 C39 N3 -102.1(4) .
Fe3 C38 C39 N3 168.1(2) .
C42 N3 C40 C41 -86.6(4) .
C39 N3 C40 C41 94.0(4) .
N3 C40 C41 O3 -174.7(3) .
C40 N3 C42 S6 -1.4(5) .
C39 N3 C42 S6 177.9(3) .
C40 N3 C42 S5 178.7(3) .
C39 N3 C42 S5 -2.0(5) .
Bi S6 C42 N3 138.9(3) 2_666
Bi S6 C42 N3 -147.0(3) .
Bi S6 C42 S5 -41.2(2) 2_666
Bi S6 C42 S5 32.9(2) .
Bi S5 C42 N3 146.6(3) .
Bi S5 C42 S6 -33.3(2) .
